data_1509000
loop_
_publ_author_name
'Saccone, A.'
'Cordruwisch, E.'
'Ferro, R.'
'Rogl, P.'
'Kaczorowski, D.'

_publ_section_title
;
 Constitution, structural chemistry and magnetism in the ternary system Ce
 - Ag- Si
;
_journal_name_full 'Journal of Alloys Compd.'
_journal_page_first 308
_journal_page_last 319
_journal_paper_doi 10.1016/S0925-8388(00)01474-2
_journal_volume 320
_journal_year 2001
_chemical_formula_sum 'Ag0.5728 Ce Si1.2172'
_chemical_name_systematic 'Cerium silver silicide (1/0.57/1.22)'
_space_group_IT_number 191
_symmetry_space_group_name_Hall '-P 6 2'
_symmetry_space_group_name_H-M 'P 6/m m m'
_cell_angle_alpha 90
_cell_angle_beta 90
_cell_angle_gamma 120
_cell_formula_units_Z 1
_cell_length_a 4.2732
_cell_length_b 4.2732
_cell_length_c 4.2012
_cell_volume 66.437
_citation_journal_id_ASTM JALCEU
_cod_data_source_file silver0-1_126.cif
_cod_data_source_block Ag0.5728Ce1Si1.2172
_cod_original_cell_volume 66.43707
_cod_original_formula_sum 'Ag0.5728 Ce1 Si1.2172'
_cod_database_code 1509000

loop_
_symmetry_equiv_pos_as_xyz
x,y,z
x-y,x,z
-y,x-y,z
-x,-y,z
-x+y,-x,z
y,-x+y,z
-y,-x,-z
x-y,-y,-z
x,x-y,-z
y,x,-z
-x+y,y,-z
-x,-x+y,-z
-x,-y,-z
-x+y,-x,-z
y,-x+y,-z
x,y,-z
x-y,x,-z
-y,x-y,-z
y,x,z
-x+y,y,z
-x,-x+y,z
-y,-x,z
x-y,-y,z
x,x-y,z

loop_
_atom_site_label
_atom_site_type_symbol
_atom_site_fract_x
_atom_site_fract_y
_atom_site_fract_z
_atom_site_occupancy
Ce1 Ce 0 0 0 1
Si1 Si 0.3333 0.6667 0.5 0.61
Ag1 Ag 0.3333 0.6667 0.5 0.29
